data_7000477
loop_
_publ_author_name
'Hulvey, Zeric'
'Wragg, David S.'
'Lin, Zhuojia'
'Morris, Russell E.'
'Cheetham, Anthony K.'

_publ_section_title
;
 Ionothermal synthesis of inorganic--organic hybrid materials
 containing perfluorinated aliphatic dicarboxylate ligands
;
_journal_issue 7
_journal_name_full 'Dalton Transactions'
_journal_page_first 1131
_journal_page_last 1135
_journal_paper_doi 10.1039/b817542j
_journal_year 2009
_chemical_formula_sum 'C20 H26 Co F8 N4 O10'
_chemical_formula_weight 693.38
_chemical_name_systematic
;
?
;
_space_group_IT_number 2
_symmetry_cell_setting triclinic
_symmetry_space_group_name_Hall '-P 1'
_symmetry_space_group_name_H-M 'P -1'
_atom_sites_solution_hydrogens geom
_atom_sites_solution_primary direct
_atom_sites_solution_secondary difmap
_audit_creation_method SHELXL-97
_cell_angle_alpha 70.046(4)
_cell_angle_beta 87.725(4)
_cell_angle_gamma 65.772(4)
_cell_formula_units_Z 1
_cell_length_a 9.120(2)
_cell_length_b 9.214(3)
_cell_length_c 9.618(3)
_cell_measurement_temperature 120(2)
_cell_volume 688.0(3)
_computing_cell_refinement 'Bruker SMART'
_computing_data_collection 'Bruker SMART'
_computing_data_reduction 'Bruker SAINT'
_computing_molecular_graphics 'Bruker SHELXTL'
_computing_publication_material 'Bruker SHELXTL'
_computing_structure_refinement 'SHELXL-97 (Sheldrick, 1997)'
_computing_structure_solution 'SHELXS-97 (Sheldrick, 1990)'
_diffrn_ambient_temperature 120(2)
_diffrn_measured_fraction_theta_full 0.967
_diffrn_measured_fraction_theta_max 0.967
_diffrn_measurement_device_type 'CCD area detector'
_diffrn_measurement_method 'phi and omega scans'
_diffrn_radiation_monochromator graphite
_diffrn_radiation_source 'fine-focus sealed tube'
_diffrn_radiation_type MoK\a
_diffrn_radiation_wavelength 0.71073
_diffrn_reflns_av_R_equivalents 0.0178
_diffrn_reflns_av_sigmaI/netI 0.0226
_diffrn_reflns_limit_h_max 10
_diffrn_reflns_limit_h_min -11
_diffrn_reflns_limit_k_max 11
_diffrn_reflns_limit_k_min -11
_diffrn_reflns_limit_l_max 12
_diffrn_reflns_limit_l_min -11
_diffrn_reflns_number 5827
_diffrn_reflns_theta_full 26.36
_diffrn_reflns_theta_max 26.36
_diffrn_reflns_theta_min 2.27
_exptl_absorpt_coefficient_mu 0.737
_exptl_absorpt_correction_type empirical
_exptl_crystal_colour Pink-purple
_exptl_crystal_density_diffrn 1.673
_exptl_crystal_density_method 'not measured'
_exptl_crystal_description Block
_exptl_crystal_F_000 353
_exptl_crystal_size_max 0.8
_exptl_crystal_size_mid 0.7
_exptl_crystal_size_min 0.4
_refine_diff_density_max 0.658
_refine_diff_density_min -0.387
_refine_diff_density_rms 0.078
_refine_ls_extinction_method none
_refine_ls_goodness_of_fit_ref 1.089
_refine_ls_hydrogen_treatment mixed
_refine_ls_matrix_type full
_refine_ls_number_parameters 206
_refine_ls_number_reflns 2727
_refine_ls_number_restraints 1
_refine_ls_restrained_S_all 1.089
_refine_ls_R_factor_all 0.0425
_refine_ls_R_factor_gt 0.0388
_refine_ls_shift/su_max 0.000
_refine_ls_shift/su_mean 0.000
_refine_ls_structure_factor_coef Fsqd
_refine_ls_weighting_details 'calc w=1/[\s^2^(Fo^2^)+(0.0592P)^2^+0.5728P] where P=(Fo^2^+2Fc^2^)/3'
_refine_ls_weighting_scheme calc
_refine_ls_wR_factor_gt 0.1005
_refine_ls_wR_factor_ref 0.1042
_reflns_number_gt 2469
_reflns_number_total 2727
_reflns_threshold_expression >2sigma(I)
_cod_data_source_file b817542j.txt
_cod_data_source_block co_fsucc
_cod_depositor_comments
;
The following automatic conversions were performed:
'_symmetry_cell_setting' value 'Triclinic' changed to 'triclinic'
according to '/home/saulius/struct/CIF-dictionaries/cif_core.dic'
dictionary named 'cif_core.dic' version 2.4.1 from 2010-06-29.

Automatic conversion script
Id: cif_fix_enum 1527 2010-12-29 10:47:43Z saulius 
;
_cod_original_cell_volume 688.1(3)
_cod_original_sg_symbol_H-M P-1
_cod_database_code 7000477

loop_
_symmetry_equiv_pos_as_xyz
'x, y, z'
'-x, -y, -z'

loop_
_atom_site_label
_atom_site_type_symbol
_atom_site_fract_x
_atom_site_fract_y
_atom_site_fract_z
_atom_site_U_iso_or_equiv
_atom_site_adp_type
_atom_site_occupancy
_atom_site_symmetry_multiplicity
_atom_site_calc_flag
_atom_site_refinement_flags
_atom_site_disorder_assembly
_atom_site_disorder_group
Co1 Co 0.5000 0.5000 0.0000 0.01680(14) Uani 1 2 d S . .
F1 F 0.62115(19) -0.09287(17) 0.17081(15) 0.0363(4) Uani 1 1 d . . .
F2 F 0.3728(2) -0.05402(18) 0.12911(17) 0.0372(4) Uani 1 1 d . . .
F3 F 0.40441(16) 0.72092(15) 0.45155(13) 0.0253(3) Uani 1 1 d . . .
F4 F 0.65072(15) 0.56444(17) 0.42355(13) 0.0254(3) Uani 1 1 d . . .
O1 O 0.28340(18) 0.6432(2) 0.25499(16) 0.0236(3) Uani 1 1 d . . .
O2 O 0.52965(18) 0.24457(19) 0.07326(16) 0.0232(3) Uani 1 1 d . . .
O3 O 0.2722(2) 0.2727(2) 0.0670(2) 0.0358(4) Uani 1 1 d . . .
O4 O 0.53881(18) 0.49340(19) 0.21737(15) 0.0215(3) Uani 1 1 d . . .
OW O 0.75080(18) 0.4113(2) -0.00507(17) 0.0210(3) Uani 1 1 d D . .
N1 N 0.0453(2) 0.2067(2) 0.4362(2) 0.0242(4) Uani 1 1 d . . .
N2 N 0.0902(2) 0.0618(2) 0.6720(2) 0.0256(4) Uani 1 1 d . . .
C1 C 0.4332(2) 0.5708(2) 0.2847(2) 0.0175(4) Uani 1 1 d . . .
C2 C 0.4983(2) 0.5732(3) 0.4302(2) 0.0183(4) Uani 1 1 d . . .
C3 C 0.4200(3) 0.1953(3) 0.0730(2) 0.0231(5) Uani 1 1 d . . .
C4 C 0.4828(3) 0.0095(3) 0.0759(2) 0.0248(5) Uani 1 1 d . . .
C5 C -0.0139(3) 0.1997(3) 0.5655(2) 0.0246(5) Uani 1 1 d . . .
H5 H -0.1141 0.2799 0.5795 0.048(5) Uiso 1 1 calc R . .
C6 C 0.2199(3) -0.0227(3) 0.6090(3) 0.0324(5) Uani 1 1 d . . .
H6 H 0.3120 -0.1253 0.6595 0.048(5) Uiso 1 1 calc R . .
C7 C 0.1917(3) 0.0673(3) 0.4627(3) 0.0315(5) Uani 1 1 d . . .
H7 H 0.2605 0.0398 0.3900 0.048(5) Uiso 1 1 calc R . .
C8 C 0.0666(3) 0.0095(3) 0.8305(3) 0.0328(5) Uani 1 1 d . . .
H8A H 0.1598 -0.0961 0.8868 0.075(5) Uiso 1 1 calc R . .
H8B H -0.0321 -0.0094 0.8425 0.075(5) Uiso 1 1 calc R . .
H8C H 0.0565 0.0992 0.8681 0.075(5) Uiso 1 1 calc R . .
C9 C -0.0326(3) 0.3429(3) 0.2914(2) 0.0300(5) Uani 1 1 d . . .
H9A H -0.1490 0.3683 0.2805 0.036(5) Uiso 1 1 calc R . .
H9B H 0.0173 0.3033 0.2101 0.036(5) Uiso 1 1 calc R . .
C10 C -0.0151(3) 0.5029(4) 0.2778(3) 0.0387(6) Uani 1 1 d . . .
H10A H -0.0681 0.5910 0.1808 0.075(5) Uiso 1 1 calc R . .
H10B H 0.1000 0.4785 0.2867 0.075(5) Uiso 1 1 calc R . .
H10C H -0.0660 0.5432 0.3572 0.075(5) Uiso 1 1 calc R . .
HWA H 0.764(4) 0.386(4) -0.076(3) 0.046(7) Uiso 1 1 d D . .
HWB H 0.758(4) 0.497(3) -0.024(4) 0.046(7) Uiso 1 1 d D . .

loop_
_atom_site_aniso_label
_atom_site_aniso_U_11
_atom_site_aniso_U_22
_atom_site_aniso_U_33
_atom_site_aniso_U_23
_atom_site_aniso_U_13
_atom_site_aniso_U_12
Co1 0.0177(2) 0.0175(2) 0.0151(2) -0.00698(15) 0.00263(14) -0.00646(16)
F1 0.0500(9) 0.0215(7) 0.0300(7) -0.0061(6) -0.0090(6) -0.0094(6)
F2 0.0551(10) 0.0321(8) 0.0410(8) -0.0180(6) 0.0262(7) -0.0317(7)
F3 0.0346(7) 0.0171(6) 0.0216(6) -0.0105(5) 0.0026(5) -0.0056(5)
F4 0.0234(6) 0.0360(7) 0.0217(6) -0.0099(5) 0.0047(5) -0.0176(6)
O1 0.0196(7) 0.0301(8) 0.0204(7) -0.0120(6) 0.0028(6) -0.0072(6)
O2 0.0256(8) 0.0191(7) 0.0251(8) -0.0075(6) 0.0006(6) -0.0097(6)
O3 0.0282(9) 0.0345(10) 0.0561(12) -0.0260(9) 0.0150(8) -0.0170(8)
O4 0.0198(7) 0.0253(8) 0.0174(7) -0.0107(6) 0.0023(6) -0.0052(6)
OW 0.0200(8) 0.0230(8) 0.0198(7) -0.0095(6) 0.0032(6) -0.0075(6)
N1 0.0208(9) 0.0281(10) 0.0236(9) -0.0124(8) 0.0044(7) -0.0079(8)
N2 0.0243(9) 0.0259(10) 0.0233(9) -0.0096(8) 0.0029(7) -0.0069(8)
C1 0.0222(10) 0.0166(9) 0.0137(9) -0.0053(7) 0.0034(7) -0.0083(8)
C2 0.0185(10) 0.0195(10) 0.0172(10) -0.0090(8) 0.0040(7) -0.0063(8)
C3 0.0311(12) 0.0212(11) 0.0203(10) -0.0095(8) 0.0076(9) -0.0129(9)
C4 0.0319(12) 0.0223(11) 0.0250(11) -0.0091(9) 0.0077(9) -0.0159(9)
C5 0.0220(11) 0.0258(11) 0.0243(11) -0.0104(9) 0.0042(8) -0.0074(9)
C6 0.0256(12) 0.0291(12) 0.0335(12) -0.0135(10) 0.0030(10) -0.0012(10)
C7 0.0249(12) 0.0341(13) 0.0330(12) -0.0182(10) 0.0070(9) -0.0053(10)
C8 0.0345(13) 0.0307(13) 0.0224(11) -0.0049(9) 0.0050(9) -0.0075(11)
C9 0.0282(12) 0.0401(14) 0.0206(11) -0.0115(10) 0.0025(9) -0.0128(10)
C10 0.0366(14) 0.0421(15) 0.0347(13) -0.0057(11) 0.0047(11) -0.0206(12)

loop_
_atom_type_symbol
_atom_type_description
_atom_type_scat_dispersion_real
_atom_type_scat_dispersion_imag
_atom_type_scat_source
C C 0.0033 0.0016 'International Tables Vol C Tables 4.2.6.8 and 6.1.1.4'
H H 0.0000 0.0000 'International Tables Vol C Tables 4.2.6.8 and 6.1.1.4'
Co Co 0.3494 0.9721 'International Tables Vol C Tables 4.2.6.8 and 6.1.1.4'
F F 0.0171 0.0103 'International Tables Vol C Tables 4.2.6.8 and 6.1.1.4'
N N 0.0061 0.0033 'International Tables Vol C Tables 4.2.6.8 and 6.1.1.4'
O O 0.0106 0.0060 'International Tables Vol C Tables 4.2.6.8 and 6.1.1.4'

loop_
_geom_angle_atom_site_label_1
_geom_angle_atom_site_label_2
_geom_angle_atom_site_label_3
_geom_angle
_geom_angle_site_symmetry_1
_geom_angle_site_symmetry_3
_geom_angle_publ_flag
OW Co1 OW 180.00(9) . 2_665 ?
OW Co1 O4 92.45(6) . 2_665 ?
OW Co1 O4 87.55(6) 2_665 2_665 ?
OW Co1 O4 87.55(6) . . ?
OW Co1 O4 92.45(6) 2_665 . ?
O4 Co1 O4 180.0 2_665 . ?
OW Co1 O2 88.53(6) . . ?
OW Co1 O2 91.47(6) 2_665 . ?
O4 Co1 O2 86.17(6) 2_665 . ?
O4 Co1 O2 93.83(6) . . ?
OW Co1 O2 91.47(6) . 2_665 ?
OW Co1 O2 88.53(6) 2_665 2_665 ?
O4 Co1 O2 93.83(6) 2_665 2_665 ?
O4 Co1 O2 86.17(6) . 2_665 ?
O2 Co1 O2 180.0 . 2_665 ?
C3 O2 Co1 126.39(14) . . ?
C1 O4 Co1 125.28(13) . . ?
Co1 OW HWA 103(2) . . ?
Co1 OW HWB 99(2) . . ?
HWA OW HWB 109(3) . . ?
C5 N1 C7 107.95(19) . . ?
C5 N1 C9 125.31(19) . . ?
C7 N1 C9 126.74(19) . . ?
C5 N2 C6 108.84(19) . . ?
C5 N2 C8 124.8(2) . . ?
C6 N2 C8 126.4(2) . . ?
O1 C1 O4 129.99(18) . . ?
O1 C1 C2 114.89(17) . . ?
O4 C1 C2 115.10(17) . . ?
F4 C2 F3 106.73(16) . . ?
F4 C2 C2 107.8(2) . 2_666 ?
F3 C2 C2 107.08(19) . 2_666 ?
F4 C2 C1 111.21(16) . . ?
F3 C2 C1 110.57(15) . . ?
C2 C2 C1 113.1(2) 2_666 . ?
O3 C3 O2 129.9(2) . . ?
O3 C3 C4 116.0(2) . . ?
O2 C3 C4 114.01(19) . . ?
F1 C4 F2 106.35(18) . . ?
F1 C4 C4 107.6(2) . 2_655 ?
F2 C4 C4 107.8(2) . 2_655 ?
F1 C4 C3 110.33(18) . . ?
F2 C4 C3 109.73(18) . . ?
C4 C4 C3 114.6(2) 2_655 . ?
N2 C5 N1 108.6(2) . . ?
N2 C5 H5 125.7 . . ?
N1 C5 H5 125.7 . . ?
C7 C6 N2 106.8(2) . . ?
C7 C6 H6 126.6 . . ?
N2 C6 H6 126.6 . . ?
C6 C7 N1 107.8(2) . . ?
C6 C7 H7 126.1 . . ?
N1 C7 H7 126.1 . . ?
N2 C8 H8A 109.5 . . ?
N2 C8 H8B 109.5 . . ?
H8A C8 H8B 109.5 . . ?
N2 C8 H8C 109.5 . . ?
H8A C8 H8C 109.5 . . ?
H8B C8 H8C 109.5 . . ?
N1 C9 C10 111.32(19) . . ?
N1 C9 H9A 109.4 . . ?
C10 C9 H9A 109.4 . . ?
N1 C9 H9B 109.4 . . ?
C10 C9 H9B 109.4 . . ?
H9A C9 H9B 108.0 . . ?
C9 C10 H10A 109.5 . . ?
C9 C10 H10B 109.5 . . ?
H10A C10 H10B 109.5 . . ?
C9 C10 H10C 109.5 . . ?
H10A C10 H10C 109.5 . . ?
H10B C10 H10C 109.5 . . ?

loop_
_geom_bond_atom_site_label_1
_geom_bond_atom_site_label_2
_geom_bond_distance
_geom_bond_site_symmetry_2
_geom_bond_publ_flag
Co1 OW 2.0943(16) . ?
Co1 OW 2.0943(16) 2_665 ?
Co1 O4 2.1105(15) 2_665 ?
Co1 O4 2.1105(15) . ?
Co1 O2 2.1142(16) . ?
Co1 O2 2.1142(16) 2_665 ?
F1 C4 1.357(3) . ?
F2 C4 1.359(3) . ?
F3 C2 1.359(2) . ?
F4 C2 1.359(2) . ?
O1 C1 1.243(3) . ?
O2 C3 1.257(3) . ?
O3 C3 1.232(3) . ?
O4 C1 1.248(2) . ?
OW HWA 0.78(2) . ?
OW HWB 0.78(2) . ?
N1 C5 1.328(3) . ?
N1 C7 1.376(3) . ?
N1 C9 1.475(3) . ?
N2 C5 1.328(3) . ?
N2 C6 1.372(3) . ?
N2 C8 1.470(3) . ?
C1 C2 1.553(3) . ?
C2 C2 1.535(4) 2_666 ?
C3 C4 1.557(3) . ?
C4 C4 1.534(4) 2_655 ?
C5 H5 0.9500 . ?
C6 C7 1.339(4) . ?
C6 H6 0.9500 . ?
C7 H7 0.9500 . ?
C8 H8A 0.9800 . ?
C8 H8B 0.9800 . ?
C8 H8C 0.9800 . ?
C9 C10 1.509(4) . ?
C9 H9A 0.9900 . ?
C9 H9B 0.9900 . ?
C10 H10A 0.9800 . ?
C10 H10B 0.9800 . ?
C10 H10C 0.9800 . ?

loop_
_geom_torsion_atom_site_label_1
_geom_torsion_atom_site_label_2
_geom_torsion_atom_site_label_3
_geom_torsion_atom_site_label_4
_geom_torsion
_geom_torsion_site_symmetry_1
_geom_torsion_site_symmetry_2
_geom_torsion_site_symmetry_3
_geom_torsion_site_symmetry_4
_geom_torsion_publ_flag
OW Co1 O2 C3 -164.10(17) . . . . ?
OW Co1 O2 C3 15.90(17) 2_665 . . . ?
O4 Co1 O2 C3 -71.54(17) 2_665 . . . ?
O4 Co1 O2 C3 108.46(17) . . . . ?
O2 Co1 O2 C3 90(100) 2_665 . . . ?
OW Co1 O4 C1 161.50(17) . . . . ?
OW Co1 O4 C1 -18.50(17) 2_665 . . . ?
O4 Co1 O4 C1 12(100) 2_665 . . . ?
O2 Co1 O4 C1 -110.13(17) . . . . ?
O2 Co1 O4 C1 69.87(17) 2_665 . . . ?
Co1 O4 C1 O1 12.9(3) . . . . ?
Co1 O4 C1 C2 -168.82(12) . . . . ?
O1 C1 C2 F4 -152.75(18) . . . . ?
O4 C1 C2 F4 28.7(2) . . . . ?
O1 C1 C2 F3 -34.4(2) . . . . ?
O4 C1 C2 F3 147.10(17) . . . . ?
O1 C1 C2 C2 85.7(3) . . . 2_666 ?
O4 C1 C2 C2 -92.8(3) . . . 2_666 ?
Co1 O2 C3 O3 -19.6(3) . . . . ?
Co1 O2 C3 C4 158.27(13) . . . . ?
O3 C3 C4 F1 -140.8(2) . . . . ?
O2 C3 C4 F1 41.0(2) . . . . ?
O3 C3 C4 F2 -23.9(3) . . . . ?
O2 C3 C4 F2 157.89(18) . . . . ?
O3 C3 C4 C4 97.6(3) . . . 2_655 ?
O2 C3 C4 C4 -80.7(3) . . . 2_655 ?
C6 N2 C5 N1 -0.2(3) . . . . ?
C8 N2 C5 N1 -179.5(2) . . . . ?
C7 N1 C5 N2 0.3(3) . . . . ?
C9 N1 C5 N2 -178.6(2) . . . . ?
C5 N2 C6 C7 0.1(3) . . . . ?
C8 N2 C6 C7 179.3(2) . . . . ?
N2 C6 C7 N1 0.1(3) . . . . ?
C5 N1 C7 C6 -0.3(3) . . . . ?
C9 N1 C7 C6 178.6(2) . . . . ?
C5 N1 C9 C10 75.3(3) . . . . ?
C7 N1 C9 C10 -103.4(3) . . . . ?
